data_7210937
loop_
_publ_author_name
'Yu, Fan'
'Zhang, Yu-Min'
'Guo, Yan-Hua'
'Li, Ai-Hua'
'Yu, Guo-Xian'
'Li, Bao'

_publ_section_title
;
 Various crystal structures based on
 4,4&#x2032;-(diethynylanthracene-9,10-diyl) dibenzoic acid: from 0D dimer
 to 3D net framework
;
_journal_issue 41
_journal_name_full CrystEngComm
_journal_page_first 8273
_journal_paper_doi 10.1039/c3ce41000e
_journal_volume 15
_journal_year 2013
_chemical_formula_sum 'C70 H60 Cd2 N2 O17'
_chemical_formula_weight 1426.07
_chemical_name_systematic
; 
 ? 
;
_space_group_IT_number 62
_symmetry_cell_setting orthorhombic
_symmetry_space_group_name_Hall '-P 2ac 2n'
_symmetry_space_group_name_H-M 'P n m a'
_atom_sites_solution_hydrogens geom
_atom_sites_solution_primary direct
_atom_sites_solution_secondary difmap
_audit_creation_method SHELXL-97
_cell_angle_alpha 90.00
_cell_angle_beta 90.00
_cell_angle_gamma 90.00
_cell_formula_units_Z 4
_cell_length_a 18.4701(16)
_cell_length_b 44.767(5)
_cell_length_c 7.2462(8)
_cell_measurement_temperature 293(2)
_cell_volume 5991.5(11)
_computing_cell_refinement SMART
_computing_data_collection SMART
_computing_data_reduction SAINT-Plus
_computing_structure_refinement 'SHELXL-97 (Sheldrick, 1997)'
_computing_structure_solution 'SHELXS-97 (Sheldrick, 1990)'
_diffrn_ambient_temperature 293(2)
_diffrn_measured_fraction_theta_full 0.982
_diffrn_measured_fraction_theta_max 0.982
_diffrn_measurement_device_type 'Brucker SMART APEX'
_diffrn_measurement_method '\w scan'
_diffrn_radiation_monochromator graphite
_diffrn_radiation_source 'fine-focus sealed tube'
_diffrn_radiation_type MoK\a
_diffrn_radiation_wavelength 0.71073
_diffrn_reflns_av_R_equivalents 0.1823
_diffrn_reflns_av_sigmaI/netI 0.2256
_diffrn_reflns_limit_h_max 22
_diffrn_reflns_limit_h_min -21
_diffrn_reflns_limit_k_max 55
_diffrn_reflns_limit_k_min -34
_diffrn_reflns_limit_l_max 8
_diffrn_reflns_limit_l_min -6
_diffrn_reflns_number 18511
_diffrn_reflns_theta_full 25.99
_diffrn_reflns_theta_max 25.99
_diffrn_reflns_theta_min 2.73
_exptl_absorpt_coefficient_mu 0.782
_exptl_absorpt_correction_T_max 0.9259
_exptl_absorpt_correction_T_min 0.8593
_exptl_absorpt_correction_type multi-scan
_exptl_absorpt_process_details SADABS
_exptl_crystal_colour red
_exptl_crystal_density_diffrn 1.485
_exptl_crystal_density_method 'not measured'
_exptl_crystal_description block
_exptl_crystal_F_000 2704
_exptl_crystal_size_max 0.20
_exptl_crystal_size_mid 0.10
_exptl_crystal_size_min 0.10
_refine_diff_density_max 2.027
_refine_diff_density_min -2.366
_refine_diff_density_rms 0.224
_refine_ls_extinction_method none
_refine_ls_goodness_of_fit_ref 1.050
_refine_ls_hydrogen_treatment constr
_refine_ls_matrix_type full
_refine_ls_number_parameters 421
_refine_ls_number_reflns 5853
_refine_ls_number_restraints 240
_refine_ls_restrained_S_all 1.033
_refine_ls_R_factor_all 0.1873
_refine_ls_R_factor_gt 0.1115
_refine_ls_shift/su_max 0.040
_refine_ls_shift/su_mean 0.001
_refine_ls_structure_factor_coef Fsqd
_refine_ls_weighting_details 'calc w=1/[\s^2^(Fo^2^)+(0.1000P)^2^+0.0000P] where P=(Fo^2^+2Fc^2^)/3'
_refine_ls_weighting_scheme calc
_refine_ls_wR_factor_gt 0.2230
_refine_ls_wR_factor_ref 0.2737
_reflns_number_gt 3357
_reflns_number_total 5853
_reflns_threshold_expression >2sigma(I)
_cod_data_source_file c3ce41000e.txt
_cod_data_source_block compound2
_cod_original_sg_symbol_H-M Pnma
_cod_database_code 7210937

loop_
_symmetry_equiv_pos_as_xyz
'x, y, z'
'-x+1/2, -y, z+1/2'
'x+1/2, -y+1/2, -z+1/2'
'-x, y+1/2, -z'
'-x, -y, -z'
'x-1/2, y, -z-1/2'
'-x-1/2, y-1/2, z-1/2'
'x, -y-1/2, z'

loop_
_atom_site_label
_atom_site_type_symbol
_atom_site_fract_x
_atom_site_fract_y
_atom_site_fract_z
_atom_site_U_iso_or_equiv
_atom_site_adp_type
_atom_site_occupancy
_atom_site_symmetry_multiplicity
_atom_site_calc_flag
_atom_site_refinement_flags
Cd2 Cd 0.11754(6) 0.2500 0.43358(17) 0.0139(3) Uani 1 2 d S
Cd1 Cd 0.69107(6) -0.2500 0.22588(17) 0.0143(3) Uani 1 2 d S
O4 O 0.1095(4) 0.19591(15) 0.4658(10) 0.0173(18) Uani 1 1 d .
O3 O 0.2036(4) 0.21517(16) 0.3206(11) 0.0187(18) Uani 1 1 d .
O1 O 0.6024(4) -0.21285(16) 0.1419(13) 0.023(2) Uani 1 1 d .
O3W O 0.0141(5) 0.2500 0.6031(16) 0.020(3) Uani 1 2 d S
O2 O 0.7098(4) -0.19739(16) 0.2249(12) 0.023(2) Uani 1 1 d .
O5W O 0.0582(6) 0.2500 0.1527(17) 0.026(3) Uani 1 2 d S
O4W O 0.1801(5) 0.2500 0.7120(16) 0.022(3) Uani 1 2 d S
O2W O 0.7278(6) -0.2500 -0.0714(14) 0.022(3) Uani 1 2 d SU
C25 C 0.2999(6) 0.0772(2) 0.3355(17) 0.019(3) Uani 1 1 d U
C12 C 0.3587(6) -0.0547(2) 0.3229(17) 0.020(3) Uani 1 1 d U
H12A H 0.3862 -0.0715 0.2956 0.024 Uiso 1 1 calc R
C4 C 0.5285(6) -0.1246(2) 0.0960(16) 0.017(3) Uani 1 1 d U
H4A H 0.4848 -0.1202 0.0388 0.021 Uiso 1 1 calc R
C22 C 0.5721(6) 0.0105(2) 0.2199(17) 0.020(3) Uani 1 1 d U
H22A H 0.6019 -0.0059 0.1999 0.024 Uiso 1 1 calc R
C26 C 0.2632(6) 0.1055(2) 0.3418(16) 0.017(3) Uani 1 1 d U
C16 C 0.3470(6) -0.0001(2) 0.3381(16) 0.019(3) Uani 1 1 d U
C9 C 0.5073(6) -0.0488(2) 0.2291(17) 0.020(3) Uani 1 1 d U
C3 C 0.5525(6) -0.1537(2) 0.0952(16) 0.018(3) Uani 1 1 d U
H3A H 0.5241 -0.1687 0.0432 0.022 Uiso 1 1 calc R
C2 C 0.6186(6) -0.1606(2) 0.1717(16) 0.015(2) Uani 1 1 d U
C32 C 0.1677(6) 0.1932(2) 0.3878(15) 0.012(2) Uani 1 1 d U
C1 C 0.6459(6) -0.1921(2) 0.1797(17) 0.019(3) Uani 1 1 d U
C14 C 0.2465(6) -0.0325(3) 0.4137(17) 0.024(3) Uani 1 1 d U
H14A H 0.1990 -0.0348 0.4536 0.029 Uiso 1 1 calc R
C28 C 0.1711(5) 0.1386(2) 0.4583(16) 0.015(2) Uani 1 1 d U
H28A H 0.1303 0.1417 0.5311 0.018 Uiso 1 1 calc R
C11 C 0.3911(6) -0.0260(2) 0.3080(16) 0.015(2) Uani 1 1 d U
C27 C 0.2003(5) 0.1099(2) 0.4447(15) 0.013(2) Uani 1 1 d U
H27A H 0.1780 0.0940 0.5038 0.016 Uiso 1 1 calc R
C29 C 0.2019(6) 0.1627(2) 0.3647(16) 0.016(2) Uani 1 1 d U
C5 C 0.5676(6) -0.1015(2) 0.1797(16) 0.017(3) Uani 1 1 d U
C18 C 0.4531(6) 0.0317(2) 0.2813(15) 0.014(2) Uani 1 1 d U
C17 C 0.3772(6) 0.0284(2) 0.3219(18) 0.022(3) Uani 1 1 d U
C30 C 0.2650(6) 0.1580(2) 0.2624(17) 0.021(3) Uani 1 1 d U
H30A H 0.2875 0.1740 0.2042 0.025 Uiso 1 1 calc R
C31 C 0.2946(6) 0.1296(2) 0.2467(16) 0.019(3) Uani 1 1 d U
H31A H 0.3352 0.1265 0.1732 0.023 Uiso 1 1 calc R
C7 C 0.6596(6) -0.1378(2) 0.2526(15) 0.017(3) Uani 1 1 d U
H7A H 0.7040 -0.1424 0.3058 0.020 Uiso 1 1 calc R
C15 C 0.2743(6) -0.0043(3) 0.3927(17) 0.022(3) Uani 1 1 d U
H15A H 0.2450 0.0122 0.4146 0.027 Uiso 1 1 calc R
C19 C 0.4859(6) 0.0604(2) 0.2713(17) 0.020(3) Uani 1 1 d U
H19A H 0.4575 0.0775 0.2829 0.024 Uiso 1 1 calc R
C24 C 0.3336(6) 0.0545(3) 0.3370(18) 0.025(3) Uani 1 1 d U
C23 C 0.4971(6) 0.0057(2) 0.2534(15) 0.016(2) Uani 1 1 d U
C8 C 0.5373(6) -0.0721(2) 0.1999(16) 0.019(3) Uani 1 1 d U
C21 C 0.6006(6) 0.0374(2) 0.2165(17) 0.024(3) Uani 1 1 d U
H21A H 0.6500 0.0396 0.1947 0.029 Uiso 1 1 calc R
C10 C 0.4662(6) -0.0227(2) 0.2632(16) 0.016(3) Uani 1 1 d U
C20 C 0.5579(6) 0.0631(3) 0.2451(18) 0.022(3) Uani 1 1 d U
H20A H 0.5793 0.0819 0.2460 0.027 Uiso 1 1 calc R
C6 C 0.6354(6) -0.1093(2) 0.2545(16) 0.018(3) Uani 1 1 d U
H6A H 0.6642 -0.0945 0.3064 0.021 Uiso 1 1 calc R
C13 C 0.2892(7) -0.0582(3) 0.3755(19) 0.031(3) Uani 1 1 d U
H13A H 0.2694 -0.0772 0.3866 0.037 Uiso 1 1 calc R
O5 O 0.1121(5) 0.20900(19) -0.0834(12) 0.032(2) Uani 1 1 d .
N1 N 0.0870(7) 0.1603(2) -0.0273(18) 0.046(3) Uani 1 1 d .
C35 C 0.1264(7) 0.1819(3) -0.0958(18) 0.026(3) Uani 1 1 d U
C34 C 0.0211(9) 0.1670(3) 0.061(2) 0.056(5) Uani 1 1 d U
H34A H 0.0126 0.1881 0.0556 0.084 Uiso 1 1 calc R
H34B H 0.0235 0.1608 0.1877 0.084 Uiso 1 1 calc R
H34C H -0.0177 0.1566 0.0003 0.084 Uiso 1 1 calc R
C33 C 0.1111(9) 0.1294(3) -0.036(2) 0.049(4) Uani 1 1 d U
H33A H 0.1565 0.1284 -0.0997 0.074 Uiso 1 1 calc R
H33B H 0.0758 0.1177 -0.1003 0.074 Uiso 1 1 calc R
H33C H 0.1169 0.1218 0.0872 0.074 Uiso 1 1 calc R
O1W O 0.6631(11) -0.2500 0.518(3) 0.101(7) Uani 1 2 d SU
O6W O 0.5907(15) -0.2214(4) 0.708(4) 0.224(14) Uani 1 1 d .

loop_
_atom_site_aniso_label
_atom_site_aniso_U_11
_atom_site_aniso_U_22
_atom_site_aniso_U_33
_atom_site_aniso_U_23
_atom_site_aniso_U_13
_atom_site_aniso_U_12
Cd2 0.0076(5) 0.0155(6) 0.0185(7) 0.000 0.0005(5) 0.000
Cd1 0.0092(6) 0.0159(6) 0.0180(7) 0.000 -0.0011(5) 0.000
O4 0.015(4) 0.024(4) 0.013(4) 0.001(3) 0.006(4) 0.001(3)
O3 0.018(4) 0.016(4) 0.023(5) 0.002(3) 0.009(4) 0.000(3)
O1 0.011(4) 0.017(4) 0.042(6) 0.002(4) -0.002(4) 0.001(3)
O3W 0.011(6) 0.026(6) 0.024(7) 0.000 0.002(5) 0.000
O2 0.010(4) 0.021(4) 0.038(6) -0.009(4) 0.001(4) 0.006(3)
O5W 0.010(6) 0.047(7) 0.020(7) 0.000 -0.004(5) 0.000
O4W 0.010(5) 0.022(6) 0.033(7) 0.000 -0.009(6) 0.000
O2W 0.027(6) 0.033(6) 0.006(5) 0.000 0.009(5) 0.000
C25 0.014(5) 0.021(5) 0.022(6) -0.004(5) 0.005(5) 0.001(4)
C12 0.018(5) 0.022(5) 0.020(6) -0.002(5) -0.007(5) 0.007(4)
C4 0.010(5) 0.017(5) 0.024(6) 0.008(5) 0.002(5) 0.008(4)
C22 0.018(5) 0.020(5) 0.023(6) 0.002(5) -0.003(5) 0.009(4)
C26 0.017(5) 0.019(5) 0.017(6) 0.001(5) -0.005(5) 0.004(4)
C16 0.015(5) 0.022(5) 0.020(6) 0.000(5) -0.005(5) 0.005(4)
C9 0.013(5) 0.022(5) 0.024(6) 0.007(5) 0.009(5) 0.001(4)
C3 0.017(5) 0.018(5) 0.019(6) -0.004(5) 0.000(5) -0.006(4)
C2 0.013(5) 0.018(5) 0.014(5) -0.001(4) 0.001(5) -0.003(4)
C32 0.012(2) 0.012(2) 0.012(2) -0.0001(10) -0.0006(10) 0.0000(10)
C1 0.021(5) 0.014(5) 0.023(6) 0.002(5) 0.001(5) -0.007(4)
C14 0.017(5) 0.035(6) 0.021(6) 0.002(5) 0.006(5) 0.012(5)
C28 0.007(5) 0.020(5) 0.019(6) -0.005(4) 0.001(4) 0.001(4)
C11 0.015(5) 0.013(5) 0.018(5) -0.002(4) -0.010(5) 0.009(4)
C27 0.007(5) 0.018(5) 0.014(5) -0.001(4) -0.001(4) -0.004(4)
C29 0.015(3) 0.016(3) 0.016(3) -0.0004(10) -0.0003(10) 0.0006(10)
C5 0.017(5) 0.019(5) 0.017(6) 0.003(4) -0.004(5) 0.003(4)
C18 0.018(5) 0.013(5) 0.011(5) 0.006(4) -0.003(5) 0.003(4)
C17 0.015(5) 0.022(5) 0.028(6) -0.007(5) 0.001(5) -0.001(4)
C30 0.019(5) 0.020(5) 0.025(6) 0.017(5) 0.010(5) 0.005(4)
C31 0.012(5) 0.022(5) 0.024(6) -0.001(5) 0.007(5) 0.009(4)
C7 0.013(5) 0.025(5) 0.012(5) 0.000(4) -0.001(5) -0.001(4)
C15 0.026(6) 0.024(5) 0.017(6) -0.011(5) -0.004(5) 0.001(5)
C19 0.018(5) 0.019(5) 0.022(6) 0.003(5) 0.003(5) 0.008(4)
C24 0.016(5) 0.028(6) 0.030(6) -0.001(5) -0.003(5) 0.004(5)
C23 0.023(5) 0.015(5) 0.011(5) -0.005(4) 0.001(5) -0.005(4)
C8 0.020(5) 0.021(5) 0.017(6) -0.002(5) -0.006(5) -0.002(4)
C21 0.016(5) 0.027(6) 0.028(6) -0.003(5) 0.005(5) 0.003(5)
C10 0.016(3) 0.016(3) 0.016(3) 0.0002(10) -0.0002(10) 0.0002(10)
C20 0.015(5) 0.025(5) 0.027(6) -0.003(5) -0.001(5) -0.005(4)
C6 0.018(5) 0.021(5) 0.014(5) 0.007(5) -0.001(5) -0.001(4)
C13 0.025(6) 0.029(6) 0.038(7) 0.005(5) -0.014(6) -0.004(5)
O5 0.037(5) 0.032(5) 0.028(5) 0.000(4) 0.004(5) -0.010(4)
N1 0.061(9) 0.037(7) 0.040(8) 0.006(6) -0.005(7) -0.024(6)
C35 0.030(6) 0.024(6) 0.023(6) -0.004(5) -0.009(5) -0.014(5)
C34 0.059(8) 0.063(8) 0.045(8) 0.004(7) -0.008(7) -0.020(7)
C33 0.069(8) 0.036(7) 0.042(8) 0.007(6) -0.014(7) -0.004(6)
O1W 0.100(7) 0.101(7) 0.100(7) 0.000 -0.0001(10) 0.000
O6W 0.23(3) 0.137(18) 0.30(4) -0.009(17) -0.14(3) -0.006(16)

loop_
_atom_type_symbol
_atom_type_description
_atom_type_scat_dispersion_real
_atom_type_scat_dispersion_imag
_atom_type_scat_source
C C 0.0033 0.0016 'International Tables Vol C Tables 4.2.6.8 and 6.1.1.4'
H H 0.0000 0.0000 'International Tables Vol C Tables 4.2.6.8 and 6.1.1.4'
Cd Cd -0.8075 1.2024 'International Tables Vol C Tables 4.2.6.8 and 6.1.1.4'
N N 0.0061 0.0033 'International Tables Vol C Tables 4.2.6.8 and 6.1.1.4'
O O 0.0106 0.0060 'International Tables Vol C Tables 4.2.6.8 and 6.1.1.4'

loop_
_geom_angle_atom_site_label_1
_geom_angle_atom_site_label_2
_geom_angle_atom_site_label_3
_geom_angle
_geom_angle_site_symmetry_1
_geom_angle_site_symmetry_3
O3W Cd2 O5W 94.4(4) . .
O3W Cd2 O4W 87.0(4) . .
O5W Cd2 O4W 178.5(4) . .
O3W Cd2 O3 138.61(17) . .
O5W Cd2 O3 90.8(3) . .
O4W Cd2 O3 88.1(3) . .
O3W Cd2 O3 138.61(17) . 8_565
O5W Cd2 O3 90.8(3) . 8_565
O4W Cd2 O3 88.1(3) . 8_565
O3 Cd2 O3 82.2(3) . 8_565
O3W Cd2 O4 84.08(17) . 8_565
O5W Cd2 O4 93.17(18) . 8_565
O4W Cd2 O4 86.98(18) . 8_565
O3 Cd2 O4 136.6(2) . 8_565
O3 Cd2 O4 54.6(2) 8_565 8_565
O3W Cd2 O4 84.08(17) . .
O5W Cd2 O4 93.17(18) . .
O4W Cd2 O4 86.98(18) . .
O3 Cd2 O4 54.6(2) . .
O3 Cd2 O4 136.6(2) 8_565 .
O4 Cd2 O4 167.0(3) 8_565 .
O3W Cd2 C32 110.6(2) . .
O5W Cd2 C32 93.1(3) . .
O4W Cd2 C32 86.4(2) . .
O3 Cd2 C32 28.0(3) . .
O3 Cd2 C32 110.1(3) 8_565 .
O4 Cd2 C32 163.5(3) 8_565 .
O4 Cd2 C32 26.6(3) . .
O3W Cd2 C32 110.6(2) . 8_565
O5W Cd2 C32 93.1(3) . 8_565
O4W Cd2 C32 86.4(2) . 8_565
O3 Cd2 C32 110.1(3) . 8_565
O3 Cd2 C32 28.0(3) 8_565 8_565
O4 Cd2 C32 26.6(3) 8_565 8_565
O4 Cd2 C32 163.5(3) . 8_565
C32 Cd2 C32 137.7(4) . 8_565
O1W Cd1 O2W 176.3(6) . .
O1W Cd1 O2 92.1(2) . .
O2W Cd1 O2 87.3(2) . .
O1W Cd1 O2 92.1(2) . 8
O2W Cd1 O2 87.3(2) . 8
O2 Cd1 O2 163.3(3) . 8
O1W Cd1 O1 94.8(5) . 8
O2W Cd1 O1 87.9(3) . 8
O2 Cd1 O1 141.2(3) . 8
O2 Cd1 O1 54.2(2) 8 8
O1W Cd1 O1 94.8(5) . .
O2W Cd1 O1 87.9(3) . .
O2 Cd1 O1 54.2(2) . .
O2 Cd1 O1 141.2(3) 8 .
O1 Cd1 O1 87.2(3) 8 .
O1W Cd1 O4W 93.0(6) . 5_656
O2W Cd1 O4W 83.3(4) . 5_656
O2 Cd1 O4W 81.84(17) . 5_656
O2 Cd1 O4W 81.84(17) 8 5_656
O1 Cd1 O4W 135.57(18) 8 5_656
O1 Cd1 O4W 135.57(18) . 5_656
O1W Cd1 C1 92.7(3) . 8
O2W Cd1 C1 88.6(3) . 8
O2 Cd1 C1 168.1(3) . 8
O2 Cd1 C1 27.0(3) 8 8
O1 Cd1 C1 27.3(3) 8 8
O1 Cd1 C1 114.5(3) . 8
O4W Cd1 C1 108.8(2) 5_656 8
O1W Cd1 C1 92.7(3) . .
O2W Cd1 C1 88.6(3) . .
O2 Cd1 C1 27.0(3) . .
O2 Cd1 C1 168.1(3) 8 .
O1 Cd1 C1 114.5(3) 8 .
O1 Cd1 C1 27.3(3) . .
O4W Cd1 C1 108.8(2) 5_656 .
C1 Cd1 C1 141.7(5) 8 .
C32 O4 Cd2 90.0(6) . .
C32 O3 Cd2 91.5(6) . .
C1 O1 Cd1 91.2(7) . .
C1 O2 Cd1 93.0(6) . .
Cd2 O4W Cd1 130.5(5) . 5_656
C24 C25 C26 175.9(13) . .
C13 C12 C11 122.0(11) . .
C13 C12 H12A 119.0 . .
C11 C12 H12A 119.0 . .
C3 C4 C5 122.4(10) . .
C3 C4 H4A 118.8 . .
C5 C4 H4A 118.8 . .
C21 C22 C23 122.1(10) . .
C21 C22 H22A 118.9 . .
C23 C22 H22A 118.9 . .
C27 C26 C31 119.7(9) . .
C27 C26 C25 122.4(10) . .
C31 C26 C25 117.8(10) . .
C17 C16 C15 121.5(10) . .
C17 C16 C11 120.1(10) . .
C15 C16 C11 118.3(10) . .
C8 C9 C10 175.0(12) . .
C2 C3 C4 119.7(10) . .
C2 C3 H3A 120.2 . .
C4 C3 H3A 120.2 . .
C3 C2 C7 119.1(10) . .
C3 C2 C1 121.6(10) . .
C7 C2 C1 119.2(10) . .
O4 C32 O3 123.8(9) . .
O4 C32 C29 120.5(9) . .
O3 C32 C29 115.7(9) . .
O4 C32 Cd2 63.4(5) . .
O3 C32 Cd2 60.4(5) . .
C29 C32 Cd2 175.2(7) . .
O2 C1 O1 121.3(10) . .
O2 C1 C2 120.6(10) . .
O1 C1 C2 118.2(10) . .
O2 C1 Cd1 60.0(6) . .
O1 C1 Cd1 61.5(5) . .
C2 C1 Cd1 174.9(8) . .
C15 C14 C13 121.1(11) . .
C15 C14 H14A 119.5 . .
C13 C14 H14A 119.5 . .
C27 C28 C29 121.2(10) . .
C27 C28 H28A 119.4 . .
C29 C28 H28A 119.4 . .
C12 C11 C16 118.7(10) . .
C12 C11 C10 121.2(9) . .
C16 C11 C10 120.1(10) . .
C26 C27 C28 119.5(10) . .
C26 C27 H27A 120.3 . .
C28 C27 H27A 120.3 . .
C28 C29 C30 118.8(10) . .
C28 C29 C32 118.2(10) . .
C30 C29 C32 122.8(10) . .
C4 C5 C6 116.3(10) . .
C4 C5 C8 121.4(10) . .
C6 C5 C8 122.2(10) . .
C19 C18 C23 119.0(10) . .
C19 C18 C17 121.0(10) . .
C23 C18 C17 120.0(9) . .
C16 C17 C24 121.2(11) . .
C16 C17 C18 119.7(10) . .
C24 C17 C18 119.0(10) . .
C31 C30 C29 120.6(10) . .
C31 C30 H30A 119.7 . .
C29 C30 H30A 119.7 . .
C30 C31 C26 120.1(10) . .
C30 C31 H31A 120.0 . .
C26 C31 H31A 120.0 . .
C6 C7 C2 120.9(11) . .
C6 C7 H7A 119.5 . .
C2 C7 H7A 119.5 . .
C14 C15 C16 120.7(11) . .
C14 C15 H15A 119.7 . .
C16 C15 H15A 119.7 . .
C20 C19 C18 120.4(10) . .
C20 C19 H19A 119.8 . .
C18 C19 H19A 119.8 . .
C25 C24 C17 174.1(14) . .
C10 C23 C22 123.0(10) . .
C10 C23 C18 120.0(10) . .
C22 C23 C18 116.9(10) . .
C9 C8 C5 173.5(13) . .
C22 C21 C20 121.3(11) . .
C22 C21 H21A 119.4 . .
C20 C21 H21A 119.4 . .
C23 C10 C9 121.6(10) . .
C23 C10 C11 120.1(10) . .
C9 C10 C11 118.3(10) . .
C19 C20 C21 120.1(11) . .
C19 C20 H20A 119.9 . .
C21 C20 H20A 119.9 . .
C7 C6 C5 121.5(11) . .
C7 C6 H6A 119.3 . .
C5 C6 H6A 119.3 . .
C12 C13 C14 119.1(11) . .
C12 C13 H13A 120.5 . .
C14 C13 H13A 120.5 . .
C35 N1 C34 119.7(12) . .
C35 N1 C33 121.1(13) . .
C34 N1 C33 119.2(12) . .
O5 C35 N1 125.1(13) . .
N1 C34 H34A 109.5 . .
N1 C34 H34B 109.5 . .
H34A C34 H34B 109.5 . .
N1 C34 H34C 109.5 . .
H34A C34 H34C 109.5 . .
H34B C34 H34C 109.5 . .
N1 C33 H33A 109.5 . .
N1 C33 H33B 109.5 . .
H33A C33 H33B 109.5 . .
N1 C33 H33C 109.5 . .
H33A C33 H33C 109.5 . .
H33B C33 H33C 109.5 . .

loop_
_geom_bond_atom_site_label_1
_geom_bond_atom_site_label_2
_geom_bond_distance
_geom_bond_site_symmetry_2
Cd2 O3W 2.271(10) .
Cd2 O5W 2.312(12) .
Cd2 O4W 2.324(11) .
Cd2 O3 2.372(7) .
Cd2 O3 2.372(7) 8_565
Cd2 O4 2.437(7) 8_565
Cd2 O4 2.437(7) .
Cd2 C32 2.726(10) .
Cd2 C32 2.726(10) 8_565
Cd1 O1W 2.18(2) .
Cd1 O2W 2.258(10) .
Cd1 O2 2.380(7) .
Cd1 O2 2.380(7) 8
Cd1 O1 2.413(7) 8
Cd1 O1 2.413(7) .
Cd1 O4W 2.422(10) 5_656
Cd1 C1 2.745(11) 8
Cd1 C1 2.745(11) .
O4 C32 1.221(12) .
O3 C32 1.282(12) .
O1 C1 1.260(12) .
O2 C1 1.248(13) .
O4W Cd1 2.422(10) 5_656
C25 C24 1.194(15) .
C25 C26 1.437(14) .
C12 C13 1.348(16) .
C12 C11 1.418(15) .
C12 H12A 0.9300 .
C4 C3 1.375(14) .
C4 C5 1.400(15) .
C4 H4A 0.9300 .
C22 C21 1.318(15) .
C22 C23 1.422(15) .
C22 H22A 0.9300 .
C26 C27 1.395(15) .
C26 C31 1.405(15) .
C16 C17 1.400(15) .
C16 C15 1.414(15) .
C16 C11 1.432(14) .
C9 C8 1.202(15) .
C9 C10 1.413(15) .
C3 C2 1.375(15) .
C3 H3A 0.9300 .
C2 C7 1.398(15) .
C2 C1 1.498(14) .
C32 C29 1.515(14) .
C14 C15 1.367(16) .
C14 C13 1.424(16) .
C14 H14A 0.9300 .
C28 C27 1.393(14) .
C28 C29 1.397(14) .
C28 H28A 0.9300 .
C11 C10 1.434(15) .
C27 H27A 0.9300 .
C29 C30 1.397(15) .
C5 C6 1.408(15) .
C5 C8 1.437(15) .
C18 C19 1.425(14) .
C18 C23 1.435(14) .
C18 C17 1.440(15) .
C17 C24 1.419(15) .
C30 C31 1.388(14) .
C30 H30A 0.9300 .
C31 H31A 0.9300 .
C7 C6 1.354(15) .
C7 H7A 0.9300 .
C15 H15A 0.9300 .
C19 C20 1.348(15) .
C19 H19A 0.9300 .
C23 C10 1.394(14) .
C21 C20 1.408(15) .
C21 H21A 0.9300 .
C20 H20A 0.9300 .
C6 H6A 0.9300 .
C13 H13A 0.9300 .
O5 C35 1.245(13) .
N1 C35 1.310(15) .
N1 C34 1.407(19) .
N1 C33 1.451(16) .
C34 H34A 0.9600 .
C34 H34B 0.9600 .
C34 H34C 0.9600 .
C33 H33A 0.9600 .
C33 H33B 0.9600 .
C33 H33C 0.9600 .

loop_
_geom_torsion_atom_site_label_1
_geom_torsion_atom_site_label_2
_geom_torsion_atom_site_label_3
_geom_torsion_atom_site_label_4
_geom_torsion
_geom_torsion_site_symmetry_1
_geom_torsion_site_symmetry_4
O3W Cd2 O4 C32 -175.3(7) . .
O5W Cd2 O4 C32 90.6(7) . .
O4W Cd2 O4 C32 -87.9(7) . .
O3 Cd2 O4 C32 1.8(6) . .
O3 Cd2 O4 C32 -4.0(8) 8_565 .
O4 Cd2 O4 C32 -150.4(13) 8_565 .
C32 Cd2 O4 C32 -21.7(10) 8_565 .
O3W Cd2 O3 C32 2.6(9) . .
O5W Cd2 O3 C32 -95.1(6) . .
O4W Cd2 O3 C32 85.9(6) . .
O3 Cd2 O3 C32 174.2(5) 8_565 .
O4 Cd2 O3 C32 169.4(6) 8_565 .
O4 Cd2 O3 C32 -1.8(6) . .
C32 Cd2 O3 C32 171.3(8) 8_565 .
O1W Cd1 O1 C1 86.4(8) . .
O2W Cd1 O1 C1 -91.0(7) . .
O2 Cd1 O1 C1 -2.7(7) . .
O2 Cd1 O1 C1 -174.1(6) 8 .
O1 Cd1 O1 C1 -179.0(6) 8 .
O4W Cd1 O1 C1 -12.8(9) 5_656 .
C1 Cd1 O1 C1 -178.4(9) 8 .
O1W Cd1 O2 C1 -91.6(9) . .
O2W Cd1 O2 C1 92.1(8) . .
O2 Cd1 O2 C1 163.6(11) 8 .
O1 Cd1 O2 C1 8.8(9) 8 .
O1 Cd1 O2 C1 2.8(7) . .
O4W Cd1 O2 C1 175.6(8) 5_656 .
C1 Cd1 O2 C1 22.1(14) 8 .
O3W Cd2 O4W Cd1 180.0 . 5_656
O5W Cd2 O4W Cd1 0.00(3) . 5_656
O3 Cd2 O4W Cd1 41.11(17) . 5_656
O3 Cd2 O4W Cd1 -41.11(17) 8_565 5_656
O4 Cd2 O4W Cd1 -95.78(17) 8_565 5_656
O4 Cd2 O4W Cd1 95.78(17) . 5_656
C32 Cd2 O4W Cd1 69.1(2) . 5_656
C32 Cd2 O4W Cd1 -69.1(2) 8_565 5_656
C24 C25 C26 C27 -107(18) . .
C24 C25 C26 C31 70(19) . .
C5 C4 C3 C2 -2.9(18) . .
C4 C3 C2 C7 1.4(17) . .
C4 C3 C2 C1 178.0(11) . .
Cd2 O4 C32 O3 -3.3(11) . .
Cd2 O4 C32 C29 176.8(9) . .
Cd2 O3 C32 O4 3.4(12) . .
Cd2 O3 C32 C29 -176.7(8) . .
O3W Cd2 C32 O4 5.0(7) . .
O5W Cd2 C32 O4 -90.9(7) . .
O4W Cd2 C32 O4 90.5(7) . .
O3 Cd2 C32 O4 -176.8(11) . .
O3 Cd2 C32 O4 177.1(6) 8_565 .
O4 Cd2 C32 O4 156.9(11) 8_565 .
C32 Cd2 C32 O4 171.1(4) 8_565 .
O3W Cd2 C32 O3 -178.2(6) . .
O5W Cd2 C32 O3 85.9(7) . .
O4W Cd2 C32 O3 -92.7(7) . .
O3 Cd2 C32 O3 -6.1(6) 8_565 .
O4 Cd2 C32 O3 -26.3(14) 8_565 .
O4 Cd2 C32 O3 176.8(11) . .
C32 Cd2 C32 O3 -12.1(11) 8_565 .
O3W Cd2 C32 C29 -140(9) . .
O5W Cd2 C32 C29 124(9) . .
O4W Cd2 C32 C29 -55(9) . .
O3 Cd2 C32 C29 38(9) . .
O3 Cd2 C32 C29 32(9) 8_565 .
O4 Cd2 C32 C29 12(10) 8_565 .
O4 Cd2 C32 C29 -145(10) . .
C32 Cd2 C32 C29 26(10) 8_565 .
Cd1 O2 C1 O1 -5.0(12) . .
Cd1 O2 C1 C2 174.1(10) . .
Cd1 O1 C1 O2 4.9(12) . .
Cd1 O1 C1 C2 -174.2(9) . .
C3 C2 C1 O2 169.7(11) . .
C7 C2 C1 O2 -13.8(17) . .
C3 C2 C1 O1 -11.2(17) . .
C7 C2 C1 O1 165.4(11) . .
C3 C2 C1 Cd1 -96(9) . .
C7 C2 C1 Cd1 81(9) . .
O1W Cd1 C1 O2 89.5(9) . .
O2W Cd1 C1 O2 -87.0(7) . .
O2 Cd1 C1 O2 -156.8(15) 8 .
O1 Cd1 C1 O2 -174.0(7) 8 .
O1 Cd1 C1 O2 -175.1(12) . .
O4W Cd1 C1 O2 -4.6(8) 5_656 .
C1 Cd1 C1 O2 -172.8(5) 8 .
O1W Cd1 C1 O1 -95.4(9) . .
O2W Cd1 C1 O1 88.2(7) . .
O2 Cd1 C1 O1 175.1(12) . .
O2 Cd1 C1 O1 18.3(19) 8 .
O1 Cd1 C1 O1 1.1(6) 8 .
O4W Cd1 C1 O1 170.5(7) 5_656 .
C1 Cd1 C1 O1 2.3(13) 8 .
O1W Cd1 C1 C2 -8(9) . .
O2W Cd1 C1 C2 176(9) . .
O2 Cd1 C1 C2 -98(9) . .
O2 Cd1 C1 C2 106(9) 8 .
O1 Cd1 C1 C2 88(9) 8 .
O1 Cd1 C1 C2 87(9) . .
O4W Cd1 C1 C2 -102(9) 5_656 .
C1 Cd1 C1 C2 90(9) 8 .
C13 C12 C11 C16 -4.2(18) . .
C13 C12 C11 C10 176.1(12) . .
C17 C16 C11 C12 -179.1(11) . .
C15 C16 C11 C12 3.9(16) . .
C17 C16 C11 C10 0.7(17) . .
C15 C16 C11 C10 -176.3(11) . .
C31 C26 C27 C28 -2.8(16) . .
C25 C26 C27 C28 174.3(10) . .
C29 C28 C27 C26 2.6(16) . .
C27 C28 C29 C30 -2.8(17) . .
C27 C28 C29 C32 -179.3(9) . .
O4 C32 C29 C28 -9.5(16) . .
O3 C32 C29 C28 170.6(10) . .
Cd2 C32 C29 C28 134(9) . .
O4 C32 C29 C30 174.0(11) . .
O3 C32 C29 C30 -5.8(16) . .
Cd2 C32 C29 C30 -42(10) . .
C3 C4 C5 C6 3.6(17) . .
C3 C4 C5 C8 -171.8(11) . .
C15 C16 C17 C24 -8.0(19) . .
C11 C16 C17 C24 175.2(11) . .
C15 C16 C17 C18 174.7(11) . .
C11 C16 C17 C18 -2.2(18) . .
C19 C18 C17 C16 -177.5(11) . .
C23 C18 C17 C16 1.5(18) . .
C19 C18 C17 C24 5.1(18) . .
C23 C18 C17 C24 -175.9(11) . .
C28 C29 C30 C31 3.1(18) . .
C32 C29 C30 C31 179.5(11) . .
C29 C30 C31 C26 -3.3(18) . .
C27 C26 C31 C30 3.1(18) . .
C25 C26 C31 C30 -174.1(11) . .
C3 C2 C7 C6 -0.8(17) . .
C1 C2 C7 C6 -177.4(10) . .
C13 C14 C15 C16 -2.1(18) . .
C17 C16 C15 C14 -177.8(12) . .
C11 C16 C15 C14 -0.9(17) . .
C23 C18 C19 C20 -3.3(17) . .
C17 C18 C19 C20 175.7(12) . .
C26 C25 C24 C17 -93(23) . .
C16 C17 C24 C25 -131(12) . .
C18 C17 C24 C25 47(13) . .
C21 C22 C23 C10 -178.0(12) . .
C21 C22 C23 C18 0.8(17) . .
C19 C18 C23 C10 179.8(11) . .
C17 C18 C23 C10 0.8(17) . .
C19 C18 C23 C22 1.0(16) . .
C17 C18 C23 C22 -178.0(11) . .
C10 C9 C8 C5 -41(23) . .
C4 C5 C8 C9 68(11) . .
C6 C5 C8 C9 -107(11) . .
C23 C22 C21 C20 0(2) . .
C22 C23 C10 C9 -3.8(18) . .
C18 C23 C10 C9 177.4(11) . .
C22 C23 C10 C11 176.4(11) . .
C18 C23 C10 C11 -2.4(17) . .
C8 C9 C10 C23 -169(15) . .
C8 C9 C10 C11 11(16) . .
C12 C11 C10 C23 -178.6(10) . .
C16 C11 C10 C23 1.7(18) . .
C12 C11 C10 C9 1.6(18) . .
C16 C11 C10 C9 -178.1(11) . .
C18 C19 C20 C21 3.8(19) . .
C22 C21 C20 C19 -2(2) . .
C2 C7 C6 C5 1.6(17) . .
C4 C5 C6 C7 -2.9(17) . .
C8 C5 C6 C7 172.4(11) . .
C11 C12 C13 C14 1.3(19) . .
C15 C14 C13 C12 1.9(19) . .
C34 N1 C35 O5 3(2) . .
C33 N1 C35 O5 -174.9(12) . .
